data_2207560
loop_
_publ_author_name
'Kolandaivelu Saminathan'
'Chellamuthu Muthamizhchelvan'
'Kandasamy Sivakumar'

_publ_section_title
;
 Piperidinium picrate
;
_journal_coeditor_code HG6275
_journal_issue 12
_journal_name_full 'Acta Crystallographica Section E'
_journal_page_first o4379
_journal_page_last o4381
_journal_paper_doi 10.1107/S1600536805039164
_journal_volume 61
_journal_year 2005
_chemical_formula_iupac 'C5 H12 N +, C6 H2 N3 O7 -'
_chemical_formula_moiety 'C5 H12 N +, C6 H2 N3 O7 -'
_chemical_formula_sum 'C11 H14 N4 O7'
_chemical_formula_weight 314.26
_chemical_name_systematic
;
Piperidinium picrate
;
_space_group_IT_number 2
_symmetry_cell_setting triclinic
_symmetry_space_group_name_Hall '-P 1'
_symmetry_space_group_name_H-M 'P -1'
_atom_sites_solution_hydrogens difmap
_atom_sites_solution_primary direct
_atom_sites_solution_secondary difmap
_audit_creation_method SHELXL-97
_cell_angle_alpha 105.393(12)
_cell_angle_beta 91.856(11)
_cell_angle_gamma 111.341(18)
_cell_formula_units_Z 2
_cell_length_a 6.8750(15)
_cell_length_b 9.3471(17)
_cell_length_c 11.9198(11)
_cell_measurement_reflns_used 25
_cell_measurement_temperature 293(2)
_cell_measurement_theta_max 15
_cell_measurement_theta_min 8
_cell_volume 680.7(2)
_computing_cell_refinement 'CAD-4 EXPRESS'
_computing_data_collection 'CAD-4 EXPRESS (Enraf--Nonius, 1994)'
_computing_data_reduction 'XCAD4 (Harms & Wocadlo, 1995)'
_computing_molecular_graphics 'ORTEP-3 (Farrugia, 1997) and PLATON (Spek, 2003)'
_computing_publication_material SHELXL97
_computing_structure_refinement 'SHELXL97 (Sheldrick, 1997)'
_computing_structure_solution 'SHELXS97 (Sheldrick, 1997)'
_diffrn_ambient_temperature 293(2)
_diffrn_measured_fraction_theta_full 0.999
_diffrn_measured_fraction_theta_max 0.999
_diffrn_measurement_device_type 'Enraf--Nonius CAD-4'
_diffrn_measurement_method \w-2\q
_diffrn_radiation_monochromator graphite
_diffrn_radiation_source 'fine-focus sealed tube'
_diffrn_radiation_type MoK\a
_diffrn_radiation_wavelength 0.71073
_diffrn_reflns_av_R_equivalents 0.0138
_diffrn_reflns_av_sigmaI/netI 0.0185
_diffrn_reflns_limit_h_max 8
_diffrn_reflns_limit_h_min -2
_diffrn_reflns_limit_k_max 10
_diffrn_reflns_limit_k_min -11
_diffrn_reflns_limit_l_max 14
_diffrn_reflns_limit_l_min -14
_diffrn_reflns_number 2606
_diffrn_reflns_theta_full 24.96
_diffrn_reflns_theta_max 24.96
_diffrn_reflns_theta_min 2.45
_diffrn_standards_decay_% 1
_diffrn_standards_interval_count 100
_diffrn_standards_number 2
_exptl_absorpt_coefficient_mu 0.130
_exptl_absorpt_correction_T_max 0.9606
_exptl_absorpt_correction_T_min 0.8725
_exptl_absorpt_correction_type psi-scan
_exptl_absorpt_process_details '(North <i>et al.</i>,  1968)'
_exptl_crystal_colour yellow
_exptl_crystal_density_diffrn 1.533
_exptl_crystal_density_method 'not measured'
_exptl_crystal_description prism
_exptl_crystal_F_000 328
_exptl_crystal_size_max 0.54
_exptl_crystal_size_mid 0.52
_exptl_crystal_size_min 0.38
_refine_diff_density_max 0.428
_refine_diff_density_min -0.276
_refine_ls_extinction_coef 0.015(4)
_refine_ls_extinction_expression Fc^*^=kFc[1+0.001xFc^2^\l^3^/sin(2\q)]^-1/4^
_refine_ls_extinction_method SHELXL97
_refine_ls_goodness_of_fit_ref 1.030
_refine_ls_hydrogen_treatment mixed
_refine_ls_matrix_type full
_refine_ls_number_parameters 208
_refine_ls_number_reflns 2382
_refine_ls_number_restraints 0
_refine_ls_restrained_S_all 1.030
_refine_ls_R_factor_all 0.0575
_refine_ls_R_factor_gt 0.0403
_refine_ls_shift/su_max 0.000
_refine_ls_shift/su_mean 0.000
_refine_ls_structure_factor_coef Fsqd
_refine_ls_weighting_details 'calc w=1/[\s^2^(Fo^2^)+(0.0615P)^2^+0.2412P] where P=(Fo^2^+2Fc^2^)/3'
_refine_ls_weighting_scheme calc
_refine_ls_wR_factor_gt 0.1097
_refine_ls_wR_factor_ref 0.1212
_reflns_number_gt 1830
_reflns_number_total 2382
_reflns_threshold_expression I>2\s(I)
_cod_data_source_file hg6275.cif
_cod_data_source_block I
_cod_depositor_comments
;
The following automatic conversions were performed:
'_symmetry_cell_setting' value 'Triclinic' changed to 'triclinic'
according to '/home/saulius/struct/CIF-dictionaries/cif_core.dic'
dictionary named 'cif_core.dic' version 2.4.1 from 2010-06-29.

Automatic conversion script
Id: cif_fix_enum 1527 2010-12-29 10:47:43Z saulius 

The following automatic conversions were performed:

'_symmetry_cell_setting' value 'Triclinic' changed to 'triclinic'
according to /home/saulius/struct/CIF-dictionaries/cif_core.dic
dictionary named 'cif_core.dic' version 2.4.1 from 2010-06-29.

Automatic conversion script
Id: cif_fix_values 1715 2011-07-08 13:25:40Z adriana 
;
_cod_database_code 2207560
_cod_database_fobs_code 2207560

loop_
_symmetry_equiv_pos_as_xyz
'x, y, z'
'-x, -y, -z'

loop_
_atom_site_label
_atom_site_fract_x
_atom_site_fract_y
_atom_site_fract_z
_atom_site_U_iso_or_equiv
_atom_site_adp_type
_atom_site_calc_flag
_atom_site_refinement_flags
_atom_site_occupancy
_atom_site_type_symbol
O1 0.2397(3) 0.94396(16) 0.22563(12) 0.0587(4) Uani d . 1 O
O2 0.1961(3) 0.67125(18) 0.05737(15) 0.0703(5) Uani d . 1 O
O3 0.1002(3) 0.65672(18) -0.11915(14) 0.0780(6) Uani d . 1 O
O4 0.2936(3) 1.1182(2) -0.24481(13) 0.0730(5) Uani d . 1 O
O5 0.3397(3) 1.34806(19) -0.12344(15) 0.0763(5) Uani d . 1 O
O6 0.5341(3) 1.39507(19) 0.30131(14) 0.0740(5) Uani d . 1 O
O7 0.2416(3) 1.2472(2) 0.34014(15) 0.0836(6) Uani d . 1 O
N1 0.1657(3) 0.73365(18) -0.01645(15) 0.0460(4) Uani d . 1 N
N2 0.3118(3) 1.2055(2) -0.14520(15) 0.0504(4) Uani d . 1 N
N3 0.3703(3) 1.27679(19) 0.27422(15) 0.0493(4) Uani d . 1 N
C1 0.2578(3) 0.9980(2) 0.14017(16) 0.0378(4) Uani d . 1 C
C2 0.2210(3) 0.9060(2) 0.01717(16) 0.0361(4) Uani d . 1 C
C3 0.2373(3) 0.9734(2) -0.07340(16) 0.0384(4) Uani d . 1 C
H3 0.2070 0.9083 -0.1510 0.046 Uiso calc R 1 H
C4 0.2983(3) 1.1372(2) -0.04913(15) 0.0379(4) Uani d . 1 C
C5 0.3457(3) 1.2371(2) 0.06573(16) 0.0379(4) Uani d . 1 C
H5 0.3911 1.3480 0.0817 0.045 Uiso calc R 1 H
C6 0.3241(3) 1.1688(2) 0.15443(15) 0.0365(4) Uani d . 1 C
N4 0.0594(3) 0.6685(2) 0.29316(15) 0.0474(4) Uani d . 1 N
H4A 0.129(3) 0.758(3) 0.2649(19) 0.057(6) Uiso d . 1 H
H4B -0.035(4) 0.596(3) 0.237(2) 0.062(7) Uiso d . 1 H
C7 0.2150(4) 0.6041(3) 0.32664(19) 0.0566(6) Uani d . 1 C
H7A 0.2843 0.5754 0.2596 0.068 Uiso calc R 1 H
H7B 0.1417 0.5077 0.3488 0.068 Uiso calc R 1 H
C8 0.3775(4) 0.7270(3) 0.4274(2) 0.0594(6) Uani d . 1 C
H8A 0.4643 0.8164 0.4011 0.071 Uiso calc R 1 H
H8B 0.4684 0.6791 0.4523 0.071 Uiso calc R 1 H
C9 0.2784(3) 0.7893(3) 0.53097(18) 0.0526(5) Uani d . 1 C
H9A 0.3874 0.8743 0.5915 0.063 Uiso calc R 1 H
H9B 0.2056 0.7032 0.5639 0.063 Uiso calc R 1 H
C10 0.1237(3) 0.8534(2) 0.49162(18) 0.0493(5) Uani d . 1 C
H10A 0.0567 0.8894 0.5577 0.059 Uiso calc R 1 H
H10B 0.1989 0.9451 0.4646 0.059 Uiso calc R 1 H
C11 -0.0417(3) 0.7264(3) 0.39441(19) 0.0515(5) Uani d . 1 C
H11A -0.1225 0.6371 0.4225 0.062 Uiso calc R 1 H
H11B -0.1376 0.7703 0.3695 0.062 Uiso calc R 1 H

loop_
_atom_site_aniso_label
_atom_site_aniso_U_11
_atom_site_aniso_U_22
_atom_site_aniso_U_33
_atom_site_aniso_U_12
_atom_site_aniso_U_13
_atom_site_aniso_U_23
O1 0.0884(11) 0.0402(8) 0.0443(8) 0.0175(7) 0.0082(7) 0.0180(6)
O2 0.0997(13) 0.0396(8) 0.0693(11) 0.0220(8) 0.0124(9) 0.0194(8)
O3 0.1180(15) 0.0386(8) 0.0531(10) 0.0173(9) -0.0039(9) -0.0050(7)
O4 0.1092(14) 0.0771(11) 0.0394(9) 0.0413(10) 0.0112(9) 0.0205(8)
O5 0.1179(15) 0.0522(10) 0.0612(10) 0.0294(10) -0.0006(10) 0.0274(8)
O6 0.0848(12) 0.0457(9) 0.0602(10) 0.0046(9) -0.0138(9) -0.0019(8)
O7 0.1212(16) 0.0687(11) 0.0554(10) 0.0323(11) 0.0412(11) 0.0125(9)
N1 0.0465(9) 0.0339(8) 0.0492(10) 0.0093(7) 0.0099(7) 0.0076(8)
N2 0.0569(10) 0.0527(10) 0.0430(10) 0.0197(8) 0.0025(8) 0.0189(8)
N3 0.0705(12) 0.0376(9) 0.0406(9) 0.0229(9) 0.0033(8) 0.0106(7)
C1 0.0349(9) 0.0346(9) 0.0416(10) 0.0102(7) 0.0041(7) 0.0123(8)
C2 0.0307(8) 0.0297(9) 0.0429(10) 0.0082(7) 0.0039(7) 0.0078(7)
C3 0.0321(9) 0.0413(10) 0.0363(9) 0.0125(8) 0.0022(7) 0.0053(8)
C4 0.0354(9) 0.0421(10) 0.0371(10) 0.0143(8) 0.0030(7) 0.0143(8)
C5 0.0368(9) 0.0322(9) 0.0437(10) 0.0123(7) 0.0037(7) 0.0116(8)
C6 0.0368(9) 0.0341(9) 0.0357(9) 0.0131(7) 0.0027(7) 0.0067(7)
N4 0.0623(11) 0.0318(8) 0.0406(9) 0.0120(8) -0.0057(8) 0.0090(8)
C7 0.0780(15) 0.0478(12) 0.0519(12) 0.0346(11) 0.0098(11) 0.0128(10)
C8 0.0520(12) 0.0671(14) 0.0616(13) 0.0298(11) 0.0035(10) 0.0143(11)
C9 0.0560(12) 0.0538(12) 0.0426(11) 0.0182(10) -0.0030(9) 0.0111(9)
C10 0.0548(12) 0.0476(11) 0.0454(11) 0.0221(9) 0.0098(9) 0.0103(9)
C11 0.0448(11) 0.0549(12) 0.0566(12) 0.0189(9) 0.0041(9) 0.0205(10)

loop_
_atom_type_symbol
_atom_type_description
_atom_type_scat_dispersion_real
_atom_type_scat_dispersion_imag
_atom_type_scat_source
C C 0.0033 0.0016 'International Tables Vol C Tables 4.2.6.8 and 6.1.1.4'
H H 0.0000 0.0000 'International Tables Vol C Tables 4.2.6.8 and 6.1.1.4'
N N 0.0061 0.0033 'International Tables Vol C Tables 4.2.6.8 and 6.1.1.4'
O O 0.0106 0.0060 'International Tables Vol C Tables 4.2.6.8 and 6.1.1.4'

loop_
_geom_angle_atom_site_label_1
_geom_angle_atom_site_label_2
_geom_angle_atom_site_label_3
_geom_angle
_geom_angle_publ_flag
O3 N1 O2 122.07(17) ?
O3 N1 C2 118.30(17) ?
O2 N1 C2 119.52(16) ?
O4 N2 O5 122.99(17) ?
O4 N2 C4 118.35(17) ?
O5 N2 C4 118.65(17) ?
O7 N3 O6 123.29(19) ?
O7 N3 C6 118.69(17) ?
O6 N3 C6 117.98(17) ?
O1 C1 C2 126.65(16) y
O1 C1 C6 122.04(17) y
C2 C1 C6 111.30(15) y
C3 C2 N1 116.15(16) ?
C3 C2 C1 123.50(16) ?
N1 C2 C1 120.35(16) ?
C2 C3 C4 119.95(16) ?
C2 C3 H3 120.0 ?
C4 C3 H3 120.0 ?
C3 C4 C5 121.18(17) ?
C3 C4 N2 119.14(16) ?
C5 C4 N2 119.68(16) ?
C6 C5 C4 118.38(16) ?
C6 C5 H5 120.8 ?
C4 C5 H5 120.8 ?
C5 C6 C1 125.61(16) ?
C5 C6 N3 117.05(15) ?
C1 C6 N3 117.34(15) ?
C11 N4 C7 112.42(16) y
C11 N4 H4A 107.0(13) ?
C7 N4 H4A 109.8(13) ?
C11 N4 H4B 110.2(16) ?
C7 N4 H4B 109.8(16) ?
H4A N4 H4B 108(2) ?
N4 C7 C8 110.74(17) ?
N4 C7 H7A 109.5 ?
C8 C7 H7A 109.5 ?
N4 C7 H7B 109.5 ?
C8 C7 H7B 109.5 ?
H7A C7 H7B 108.1 ?
C7 C8 C9 112.20(19) ?
C7 C8 H8A 109.2 ?
C9 C8 H8A 109.2 ?
C7 C8 H8B 109.2 ?
C9 C8 H8B 109.2 ?
H8A C8 H8B 107.9 ?
C8 C9 C10 109.83(17) ?
C8 C9 H9A 109.7 ?
C10 C9 H9A 109.7 ?
C8 C9 H9B 109.7 ?
C10 C9 H9B 109.7 ?
H9A C9 H9B 108.2 ?
C11 C10 C9 110.90(17) ?
C11 C10 H10A 109.5 ?
C9 C10 H10A 109.5 ?
C11 C10 H10B 109.5 ?
C9 C10 H10B 109.5 ?
H10A C10 H10B 108.0 ?
N4 C11 C10 109.98(17) ?
N4 C11 H11A 109.7 ?
C10 C11 H11A 109.7 ?
N4 C11 H11B 109.7 ?
C10 C11 H11B 109.7 ?
H11A C11 H11B 108.2 ?

loop_
_geom_bond_atom_site_label_1
_geom_bond_atom_site_label_2
_geom_bond_distance
_geom_bond_publ_flag
O1 C1 1.242(2) y
O2 N1 1.228(2) ?
O3 N1 1.216(2) ?
O4 N2 1.222(2) ?
O5 N2 1.228(2) ?
O6 N3 1.215(2) ?
O7 N3 1.208(2) ?
N1 C2 1.449(2) ?
N2 C4 1.442(2) ?
N3 C6 1.460(2) ?
C1 C2 1.450(3) y
C1 C6 1.452(2) y
C2 C3 1.376(3) ?
C3 C4 1.376(3) ?
C3 H3 0.9300 ?
C4 C5 1.387(3) ?
C5 C6 1.359(2) ?
C5 H5 0.9300 ?
N4 C11 1.488(3) y
N4 C7 1.494(3) y
N4 H4A 0.96(2) ?
N4 H4B 0.86(3) ?
C7 C8 1.502(3) ?
C7 H7A 0.9700 ?
C7 H7B 0.9700 ?
C8 C9 1.513(3) ?
C8 H8A 0.9700 ?
C8 H8B 0.9700 ?
C9 C10 1.513(3) ?
C9 H9A 0.9700 ?
C9 H9B 0.9700 ?
C10 C11 1.499(3) ?
C10 H10A 0.9700 ?
C10 H10B 0.9700 ?
C11 H11A 0.9700 ?
C11 H11B 0.9700 ?

loop_
_geom_hbond_atom_site_label_D
_geom_hbond_atom_site_label_H
_geom_hbond_atom_site_label_A
_geom_hbond_site_symmetry_A
_geom_hbond_distance_DH
_geom_hbond_distance_HA
_geom_hbond_distance_DA
_geom_hbond_angle_DHA
N4 H4A O1 . 0.96(2) 1.82(2) 2.767(2) 171(2)
N4 H4A O2 . 0.96(2) 2.50(2) 2.996(3) 112.0(16)
N4 H4B O3 2_565 0.86(3) 2.28(3) 2.970(2) 138(2)
C8 H8A O4 2_675 0.97 2.58 3.399(3) 142
C10 H10A O7 2_576 0.97 2.53 3.290(3) 135
C11 H11B O4 2_575 0.97 2.44 3.361(3) 157

loop_
_geom_torsion_atom_site_label_1
_geom_torsion_atom_site_label_2
_geom_torsion_atom_site_label_3
_geom_torsion_atom_site_label_4
_geom_torsion
O3 N1 C2 C3 -13.3(3)
O2 N1 C2 C3 163.00(17)
O3 N1 C2 C1 167.30(18)
O2 N1 C2 C1 -16.4(3)
O1 C1 C2 C3 177.71(18)
C6 C1 C2 C3 -3.1(2)
O1 C1 C2 N1 -2.9(3)
C6 C1 C2 N1 176.32(15)
N1 C2 C3 C4 -177.11(15)
C1 C2 C3 C4 2.3(3)
C2 C3 C4 C5 0.4(3)
C2 C3 C4 N2 -179.18(16)
O4 N2 C4 C3 -8.8(3)
O5 N2 C4 C3 170.78(18)
O4 N2 C4 C5 171.52(18)
O5 N2 C4 C5 -8.9(3)
C3 C4 C5 C6 -2.0(3)
N2 C4 C5 C6 177.60(16)
C4 C5 C6 C1 1.0(3)
C4 C5 C6 N3 -178.55(16)
O1 C1 C6 C5 -179.32(18)
C2 C1 C6 C5 1.4(3)
O1 C1 C6 N3 0.2(3)
C2 C1 C6 N3 -179.03(15)
O7 N3 C6 C5 128.9(2)
O6 N3 C6 C5 -48.8(2)
O7 N3 C6 C1 -50.7(2)
O6 N3 C6 C1 131.57(18)
C11 N4 C7 C8 -54.9(2)
N4 C7 C8 C9 53.5(3)
C7 C8 C9 C10 -54.7(2)
C8 C9 C10 C11 56.9(2)
C7 N4 C11 C10 57.4(2)
C9 C10 C11 N4 -58.3(2)

loop_
_cod_related_entry_id
_cod_related_entry_database
_cod_related_entry_code
1 ChemSpider 220546
